data_7125161
loop_
_publ_author_name
'Fuentes, M \'Angeles'
'Mart\'inez-Mart\'inez, Antonio J'
'Kennedy, Alan R.'
'Mulvey, Robert E.'

_publ_section_title
;
 Revealing the remarkable structural diversity of the alkali metal
 transfer agents of the trans-calix[2]benzene[2]pyrrolide ligand.
;
_journal_issue 82
_journal_name_full 'Chemical communications (Cambridge, England)'
_journal_page_first 12199
_journal_page_last 12201
_journal_paper_doi 10.1039/c6cc07240b
_journal_volume 52
_journal_year 2016
_chemical_formula_moiety 'C128 H144 N8 Na8'
_chemical_formula_sum 'C128 H144 N8 Na8'
_chemical_formula_weight 1978.42
_chemical_properties_physical ', Air-sensitive,Moisture-sensitive,Oxygen-sensitive'
_space_group_crystal_system orthorhombic
_space_group_IT_number 60
_space_group_name_Hall '-P 2n 2ab'
_space_group_name_H-M_alt 'P b c n'
_atom_sites_solution_hydrogens geom
_audit_creation_method SHELXL-2014/7
_audit_update_record
;
2016-08-16 deposited with the CCDC.
2016-09-19 downloaded from the CCDC.
;
_cell_angle_alpha 90
_cell_angle_beta 90
_cell_angle_gamma 90
_cell_formula_units_Z 4
_cell_length_a 19.8237(3)
_cell_length_b 19.6671(3)
_cell_length_c 32.4878(3)
_cell_measurement_reflns_used 28970
_cell_measurement_temperature 123(2)
_cell_measurement_theta_max 73.0140
_cell_measurement_theta_min 4.1040
_cell_volume 12666.2(3)
_computing_cell_refinement
;
CrysAlisPro, Agilent Technologies,
Version 1.171.36.28 (release 01-02-2013 CrysAlis171 .NET)
(compiled Feb  1 2013,16:14:44)
;
_computing_data_collection
;
CrysAlisPro, Agilent Technologies,
Version 1.171.36.28 (release 01-02-2013 CrysAlis171 .NET)
(compiled Feb  1 2013,16:14:44)
;
_computing_data_reduction
;
CrysAlisPro, Agilent Technologies,
Version 1.171.36.28 (release 01-02-2013 CrysAlis171 .NET)
(compiled Feb  1 2013,16:14:44)
;
_computing_molecular_graphics 'SHELXLE (Hubschle, Sheldrick and Dittrich)'
_computing_publication_material 'CIFTAB-2014/2 (Sheldrick, 2014)'
_computing_structure_refinement 'SHELXL-2014/7 (Sheldrick, 2014)'
_computing_structure_solution 'SHELXS-2014/7 (Sheldrick, 2014)'
_diffrn_ambient_temperature 123(2)
_diffrn_measured_fraction_theta_full 1.000
_diffrn_measured_fraction_theta_max 0.999
_diffrn_measurement_device_type 'Oxford Diffraction Gemini S'
_diffrn_measurement_method 'omega scans'
_diffrn_radiation_type CuK\a
_diffrn_radiation_wavelength 1.54184
_diffrn_reflns_av_R_equivalents 0.0271
_diffrn_reflns_av_unetI/netI 0.0179
_diffrn_reflns_Laue_measured_fraction_full 1.000
_diffrn_reflns_Laue_measured_fraction_max 0.999
_diffrn_reflns_limit_h_max 24
_diffrn_reflns_limit_h_min -24
_diffrn_reflns_limit_k_max 23
_diffrn_reflns_limit_k_min -23
_diffrn_reflns_limit_l_max 30
_diffrn_reflns_limit_l_min -39
_diffrn_reflns_number 69945
_diffrn_reflns_point_group_measured_fraction_full 1.000
_diffrn_reflns_point_group_measured_fraction_max 0.999
_diffrn_reflns_theta_full 67.684
_diffrn_reflns_theta_max 69.995
_diffrn_reflns_theta_min 3.165
_exptl_absorpt_coefficient_mu 0.698
_exptl_absorpt_correction_T_max 1.00000
_exptl_absorpt_correction_T_min 0.82636
_exptl_absorpt_correction_type multi-scan
_exptl_absorpt_process_details
;
CrysAlisPro, Agilent Technologies,
Version 1.171.36.28 (release 01-02-2013 CrysAlis171 .NET)
(compiled Feb  1 2013,16:14:44)
Empirical absorption correction using spherical harmonics,
 implemented in SCALE3 ABSPACK scaling algorithm.
;
_exptl_crystal_colour colourless
_exptl_crystal_density_diffrn 1.037
_exptl_crystal_description prism
_exptl_crystal_F_000 4224
_exptl_crystal_size_max 0.42
_exptl_crystal_size_mid 0.36
_exptl_crystal_size_min 0.28
_refine_diff_density_max 0.428
_refine_diff_density_min -0.422
_refine_diff_density_rms 0.038
_refine_ls_extinction_method none
_refine_ls_goodness_of_fit_ref 1.033
_refine_ls_hydrogen_treatment constr
_refine_ls_matrix_type full
_refine_ls_number_parameters 688
_refine_ls_number_reflns 11993
_refine_ls_number_restraints 46
_refine_ls_restrained_S_all 1.035
_refine_ls_R_factor_all 0.0626
_refine_ls_R_factor_gt 0.0526
_refine_ls_shift/su_max 0.001
_refine_ls_shift/su_mean 0.000
_refine_ls_structure_factor_coef Fsqd
_refine_ls_weighting_details 'w=1/[\s^2^(Fo^2^)+(0.0697P)^2^+6.3551P] where P=(Fo^2^+2Fc^2^)/3'
_refine_ls_weighting_scheme calc
_refine_ls_wR_factor_gt 0.1400
_refine_ls_wR_factor_ref 0.1484
_reflns_Friedel_coverage 0.000
_reflns_number_gt 9803
_reflns_number_total 11993
_reflns_threshold_expression 'I > 2\s(I)'
_cod_data_source_file c6cc07240b2.cif
_cod_data_source_block maf424_smart_sq
_cod_database_code 7125161
_shelx_shelxl_version_number 2014/7
_shelx_space_group_comment
;
The symmetry employed for this shelxl refinement is uniquely defined
by the following loop, which should always be used as a source of
symmetry information in preference to the above space-group names.
They are only intended as comments.
;

loop_
_space_group_symop_operation_xyz
'x, y, z'
'-x+1/2, -y+1/2, z+1/2'
'-x, y, -z+1/2'
'x+1/2, -y+1/2, -z'
'-x, -y, -z'
'x-1/2, y-1/2, -z-1/2'
'x, -y, z-1/2'
'-x-1/2, y-1/2, z'

loop_
_atom_site_label
_atom_site_type_symbol
_atom_site_fract_x
_atom_site_fract_y
_atom_site_fract_z
_atom_site_U_iso_or_equiv
_atom_site_adp_type
_atom_site_occupancy
_atom_site_site_symmetry_order
_atom_site_calc_flag
_atom_site_refinement_flags_posn
_atom_site_refinement_flags_adp
_atom_site_refinement_flags_occupancy
_atom_site_disorder_assembly
_atom_site_disorder_group
Na1 Na 0.53605(4) 0.38601(4) 0.58909(2) 0.04515(19) Uani 1 1 d . . . . .
Na3 Na 0.75756(4) 0.16668(4) 0.78760(2) 0.0493(2) Uani 1 1 d . . . . .
N1 N 0.42032(8) 0.36165(9) 0.57230(5) 0.0464(4) Uani 1 1 d . . . . .
N2 N 0.64209(9) 0.36112(9) 0.62172(5) 0.0477(4) Uani 1 1 d . . . . .
Na2 Na 0.31762(4) 0.27658(4) 0.58394(2) 0.0532(2) Uani 1 1 d . . . . .
N3 N 0.75445(9) 0.18886(10) 0.71518(5) 0.0512(4) Uani 1 1 d . . . . .
N4 N 0.73171(7) 0.19596(8) 0.85779(5) 0.0413(3) Uani 1 1 d . . . . .
Na4 Na 0.71999(5) 0.27619(5) 0.66113(2) 0.0604(2) Uani 1 1 d . . . . .
C1 C 0.36930(10) 0.40120(11) 0.58754(6) 0.0493(5) Uani 1 1 d . . . . .
C2 C 0.31754(12) 0.40748(12) 0.55899(7) 0.0589(6) Uani 1 1 d . . . . .
H2 H 0.2765 0.4319 0.5623 0.071 Uiso 1 1 calc R U . . .
C3 C 0.33825(12) 0.37017(13) 0.52402(7) 0.0622(6) Uani 1 1 d . . . . .
H3 H 0.3137 0.3644 0.4992 0.075 Uiso 1 1 calc R U . . .
C4 C 0.40092(11) 0.34380(11) 0.53296(6) 0.0528(5) Uani 1 1 d D . . . .
C8 C 0.51760(11) 0.33647(10) 0.50717(5) 0.0461(5) Uani 1 1 d D . . . .
C9 C 0.57392(14) 0.30606(11) 0.52521(6) 0.0556(6) Uani 1 1 d . . . . .
H9 H 0.5710 0.2597 0.5333 0.067 Uiso 1 1 calc R U . . .
C10 C 0.63404(12) 0.34049(11) 0.53193(5) 0.0523(5) Uani 1 1 d D . . . .
C11 C 0.63893(10) 0.40692(11) 0.51780(6) 0.0461(5) Uani 1 1 d . . . . .
H11 H 0.6796 0.4317 0.5218 0.055 Uiso 1 1 calc R U . . .
C12 C 0.58513(9) 0.43740(10) 0.49790(5) 0.0402(4) Uani 1 1 d . . . . .
H12 H 0.5898 0.4822 0.4873 0.048 Uiso 1 1 calc R U . . .
C13 C 0.52456(9) 0.40323(10) 0.49334(5) 0.0396(4) Uani 1 1 d . . . . .
H13 H 0.4874 0.4255 0.4807 0.048 Uiso 1 1 calc R U . . .
C17 C 0.69775(12) 0.35165(12) 0.59681(6) 0.0582(6) Uani 1 1 d D . . . .
C18 C 0.75392(12) 0.38329(14) 0.61270(7) 0.0662(7) Uani 1 1 d . . . . .
H18 H 0.7982 0.3832 0.6015 0.079 Uiso 1 1 calc R U . . .
C19 C 0.73248(11) 0.41594(13) 0.64909(7) 0.0586(6) Uani 1 1 d . . . . .
H19 H 0.7595 0.4426 0.6671 0.070 Uiso 1 1 calc R U . . .
C20 C 0.66492(10) 0.40171(11) 0.65342(6) 0.0453(5) Uani 1 1 d . . . . .
C21 C 0.61589(10) 0.42806(10) 0.68586(5) 0.0453(4) Uani 1 1 d . . . . .
C22 C 0.65103(12) 0.47918(13) 0.71466(7) 0.0606(6) Uani 1 1 d . . . . .
H22A H 0.6187 0.4957 0.7352 0.091 Uiso 1 1 calc R U . . .
H22B H 0.6680 0.5176 0.6985 0.091 Uiso 1 1 calc R U . . .
H22C H 0.6887 0.4568 0.7287 0.091 Uiso 1 1 calc R U . . .
C23 C 0.59030(13) 0.36902(12) 0.71214(6) 0.0594(6) Uani 1 1 d . . . . .
H23A H 0.5574 0.3860 0.7322 0.089 Uiso 1 1 calc R U . . .
H23B H 0.6283 0.3481 0.7267 0.089 Uiso 1 1 calc R U . . .
H23C H 0.5688 0.3351 0.6944 0.089 Uiso 1 1 calc R U . . .
C24 C 0.55874(9) 0.46373(9) 0.66246(5) 0.0373(4) Uani 1 1 d . . . . .
C25 C 0.57413(9) 0.51920(9) 0.63783(6) 0.0412(4) Uani 1 1 d . . . . .
H25 H 0.6182 0.5381 0.6386 0.049 Uiso 1 1 calc R U . . .
C26 C 0.52583(10) 0.54707(10) 0.61227(6) 0.0441(4) Uani 1 1 d . . . . .
H26 H 0.5366 0.5858 0.5961 0.053 Uiso 1 1 calc R U . . .
C27 C 0.46183(9) 0.51900(10) 0.60999(6) 0.0421(4) Uani 1 1 d . . . . .
H27 H 0.4299 0.5371 0.5911 0.050 Uiso 1 1 calc R U . . .
C28 C 0.44414(9) 0.46481(9) 0.63499(6) 0.0402(4) Uani 1 1 d . . . . .
C29 C 0.49293(9) 0.43909(9) 0.66174(5) 0.0391(4) Uani 1 1 d . . . . .
H29 H 0.4808 0.4035 0.6801 0.047 Uiso 1 1 calc R U . . .
C30 C 0.37411(10) 0.43219(12) 0.63056(7) 0.0543(5) Uani 1 1 d . . . . .
C31 C 0.31950(11) 0.48638(17) 0.63620(10) 0.0833(9) Uani 1 1 d . . . . .
H31A H 0.3244 0.5075 0.6634 0.125 Uiso 1 1 calc R U . . .
H31B H 0.2749 0.4652 0.6340 0.125 Uiso 1 1 calc R U . . .
H31C H 0.3243 0.5212 0.6148 0.125 Uiso 1 1 calc R U . . .
C32 C 0.36338(14) 0.37648(15) 0.66334(7) 0.0758(8) Uani 1 1 d . . . . .
H32A H 0.3675 0.3965 0.6909 0.114 Uiso 1 1 calc R U . . .
H32B H 0.3975 0.3409 0.6599 0.114 Uiso 1 1 calc R U . . .
H32C H 0.3183 0.3567 0.6601 0.114 Uiso 1 1 calc R U . . .
C33 C 0.71498(13) 0.14789(12) 0.68985(6) 0.0588(6) Uani 1 1 d . . . . .
C34 C 0.74750(15) 0.13503(13) 0.65316(7) 0.0651(6) Uani 1 1 d . . . . .
H34 H 0.7310 0.1087 0.6308 0.078 Uiso 1 1 calc R U . . .
C35 C 0.80967(15) 0.16864(13) 0.65548(6) 0.0677(8) Uani 1 1 d . . . . .
H35 H 0.8434 0.1695 0.6347 0.081 Uiso 1 1 calc R U . . .
C36 C 0.81337(11) 0.20092(12) 0.69408(6) 0.0555(6) Uani 1 1 d . . . . .
C37 C 0.86913(11) 0.24363(13) 0.71325(7) 0.0582(6) Uani 1 1 d . . . . .
C38 C 0.93391(14) 0.24174(18) 0.68677(8) 0.0849(10) Uani 1 1 d . . . . .
H38A H 0.9693 0.2686 0.7002 0.127 Uiso 1 1 calc R U . . .
H38B H 0.9244 0.2609 0.6595 0.127 Uiso 1 1 calc R U . . .
H38C H 0.9491 0.1946 0.6838 0.127 Uiso 1 1 calc R U . . .
C39 C 0.84702(12) 0.31873(13) 0.71660(8) 0.0648(6) Uani 1 1 d . . . . .
H39A H 0.8817 0.3447 0.7313 0.097 Uiso 1 1 calc R U . . .
H39B H 0.8043 0.3215 0.7317 0.097 Uiso 1 1 calc R U . . .
H39C H 0.8410 0.3377 0.6889 0.097 Uiso 1 1 calc R U . . .
C40 C 0.88455(9) 0.21326(11) 0.75595(6) 0.0453(4) Uani 1 1 d . . . . .
C41 C 0.90975(9) 0.14794(11) 0.75819(6) 0.0446(4) Uani 1 1 d . . . . .
H41 H 0.9222 0.1247 0.7337 0.054 Uiso 1 1 calc R U . . .
C42 C 0.91705(9) 0.11607(10) 0.79593(6) 0.0442(4) Uani 1 1 d . . . . .
H42 H 0.9355 0.0715 0.7973 0.053 Uiso 1 1 calc R U . . .
C43 C 0.89759(9) 0.14882(10) 0.83172(6) 0.0415(4) Uani 1 1 d . . . . .
H43 H 0.9011 0.1257 0.8573 0.050 Uiso 1 1 calc R U . . .
C44 C 0.87304(8) 0.21462(10) 0.83080(6) 0.0390(4) Uani 1 1 d . . . . .
C45 C 0.86835(9) 0.24672(10) 0.79272(6) 0.0439(4) Uani 1 1 d . . . . .
H45 H 0.8537 0.2927 0.7916 0.053 Uiso 1 1 calc R U . . .
C46 C 0.84673(9) 0.24646(11) 0.87096(6) 0.0442(4) Uani 1 1 d . . . . .
C47 C 0.90245(11) 0.24238(14) 0.90413(7) 0.0619(6) Uani 1 1 d . . . . .
H47A H 0.8863 0.2636 0.9296 0.093 Uiso 1 1 calc R U . . .
H47B H 0.9428 0.2664 0.8944 0.093 Uiso 1 1 calc R U . . .
H47C H 0.9136 0.1946 0.9094 0.093 Uiso 1 1 calc R U . . .
C48 C 0.82800(12) 0.32142(11) 0.86531(8) 0.0577(5) Uani 1 1 d . . . . .
H48A H 0.8138 0.3405 0.8918 0.087 Uiso 1 1 calc R U . . .
H48B H 0.7910 0.3252 0.8454 0.087 Uiso 1 1 calc R U . . .
H48C H 0.8673 0.3465 0.8551 0.087 Uiso 1 1 calc R U . . .
C49 C 0.78514(9) 0.20572(10) 0.88429(5) 0.0401(4) Uani 1 1 d . . . . .
C50 C 0.77333(10) 0.17388(11) 0.92151(6) 0.0468(5) Uani 1 1 d . . . . .
H50 H 0.8024 0.1735 0.9448 0.056 Uiso 1 1 calc R U . . .
C51 C 0.70979(11) 0.14212(11) 0.91830(6) 0.0510(5) Uani 1 1 d . . . . .
H51 H 0.6876 0.1162 0.9389 0.061 Uiso 1 1 calc R U . . .
C52 C 0.68628(9) 0.15614(11) 0.87916(6) 0.0468(5) Uani 1 1 d . . . . .
C53 C 0.62003(10) 0.13419(13) 0.85929(8) 0.0595(6) Uani 1 1 d . . . . .
C54 C 0.57718(11) 0.19708(16) 0.85065(9) 0.0777(8) Uani 1 1 d . . . . .
H54A H 0.5354 0.1835 0.8368 0.116 Uiso 1 1 calc R U . . .
H54B H 0.6024 0.2284 0.8329 0.116 Uiso 1 1 calc R U . . .
H54C H 0.5663 0.2198 0.8767 0.116 Uiso 1 1 calc R U . . .
C55 C 0.58015(14) 0.08751(17) 0.88899(10) 0.0853(9) Uani 1 1 d . . . . .
H55A H 0.5392 0.0711 0.8752 0.128 Uiso 1 1 calc R U . . .
H55B H 0.5677 0.1132 0.9137 0.128 Uiso 1 1 calc R U . . .
H55C H 0.6083 0.0486 0.8968 0.128 Uiso 1 1 calc R U . . .
C56 C 0.63679(10) 0.09491(12) 0.81967(7) 0.0543(5) Uani 1 1 d . . . . .
C57 C 0.66562(11) 0.03121(13) 0.82178(7) 0.0607(6) Uani 1 1 d . . . . .
H57 H 0.6717 0.0101 0.8478 0.073 Uiso 1 1 calc R U . . .
C58 C 0.68577(14) -0.00237(14) 0.78654(7) 0.0688(7) Uani 1 1 d . . . . .
H58 H 0.7050 -0.0465 0.7885 0.083 Uiso 1 1 calc R U . . .
C59 C 0.67809(13) 0.02783(13) 0.74843(7) 0.0650(6) Uani 1 1 d . . . . .
H59 H 0.6931 0.0047 0.7244 0.078 Uiso 1 1 calc R U . . .
C60 C 0.64884(11) 0.09126(11) 0.74489(7) 0.0559(5) Uani 1 1 d . . . . .
C61 C 0.62768(10) 0.12316(12) 0.78091(7) 0.0563(5) Uani 1 1 d . . . . .
H61 H 0.6061 0.1661 0.7789 0.068 Uiso 1 1 calc R U . . .
C62 C 0.64455(13) 0.12581(13) 0.70281(7) 0.0641(6) Uani 1 1 d . . . . .
C63 C 0.59880(13) 0.18887(14) 0.70421(9) 0.0742(7) Uani 1 1 d . . . . .
H63A H 0.5535 0.1755 0.7131 0.111 Uiso 1 1 calc R U . . .
H63B H 0.5964 0.2093 0.6767 0.111 Uiso 1 1 calc R U . . .
H63C H 0.6174 0.2220 0.7237 0.111 Uiso 1 1 calc R U . . .
C64 C 0.61352(18) 0.07657(16) 0.67116(9) 0.0884(9) Uani 1 1 d . . . . .
H64A H 0.5691 0.0616 0.6808 0.133 Uiso 1 1 calc R U . . .
H64B H 0.6431 0.0370 0.6679 0.133 Uiso 1 1 calc R U . . .
H64C H 0.6087 0.0998 0.6446 0.133 Uiso 1 1 calc R U . . .
C14 C 0.6966(3) 0.3146(3) 0.55572(12) 0.0623(13) Uani 0.680(8) 1 d D U P A 1
C15 C 0.7639(2) 0.3250(3) 0.53271(12) 0.0675(14) Uani 0.680(8) 1 d D U P A 1
H15A H 0.7633 0.2989 0.5070 0.101 Uiso 0.680(8) 1 calc R U P A 1
H15B H 0.8013 0.3093 0.5500 0.101 Uiso 0.680(8) 1 calc R U P A 1
H15C H 0.7698 0.3734 0.5265 0.101 Uiso 0.680(8) 1 calc R U P A 1
C5 C 0.4485(3) 0.3010(4) 0.5068(2) 0.0605(9) Uani 0.680(8) 1 d D U P A 1
C7 C 0.4576(3) 0.2274(4) 0.5226(3) 0.0730(19) Uani 0.680(8) 1 d D U P A 1
H7A H 0.4747 0.2284 0.5509 0.110 Uiso 0.680(8) 1 calc R U P A 1
H7B H 0.4898 0.2033 0.5050 0.110 Uiso 0.680(8) 1 calc R U P A 1
H7C H 0.4141 0.2038 0.5220 0.110 Uiso 0.680(8) 1 calc R U P A 1
C6 C 0.4259(4) 0.2958(4) 0.4610(2) 0.0698(18) Uani 0.680(8) 1 d D U P A 1
H6A H 0.3823 0.2724 0.4595 0.105 Uiso 0.680(8) 1 calc R U P A 1
H6B H 0.4596 0.2701 0.4453 0.105 Uiso 0.680(8) 1 calc R U P A 1
H6C H 0.4215 0.3415 0.4494 0.105 Uiso 0.680(8) 1 calc R U P A 1
C16 C 0.6891(3) 0.2389(3) 0.56609(15) 0.0729(16) Uani 0.680(8) 1 d D U P A 1
H16A H 0.6840 0.2128 0.5406 0.109 Uiso 0.680(8) 1 calc R U P A 1
H16B H 0.6492 0.2324 0.5834 0.109 Uiso 0.680(8) 1 calc R U P A 1
H16C H 0.7293 0.2233 0.5809 0.109 Uiso 0.680(8) 1 calc R U P A 1
C15A C 0.7427(5) 0.2895(7) 0.5332(3) 0.0675(14) Uani 0.320(8) 1 d D . P A 2
H15D H 0.7331 0.2534 0.5132 0.101 Uiso 0.320(8) 1 calc R U P A 2
H15E H 0.7817 0.2766 0.5499 0.101 Uiso 0.320(8) 1 calc R U P A 2
H15F H 0.7526 0.3319 0.5185 0.101 Uiso 0.320(8) 1 calc R U P A 2
C7A C 0.4338(9) 0.2315(10) 0.5175(7) 0.0730(19) Uani 0.320(8) 1 d D . P A 2
H7AD H 0.4478 0.2264 0.5463 0.110 Uiso 0.320(8) 1 calc R U P A 2
H7AE H 0.4597 0.2001 0.5002 0.110 Uiso 0.320(8) 1 calc R U P A 2
H7AF H 0.3856 0.2212 0.5150 0.110 Uiso 0.320(8) 1 calc R U P A 2
C5A C 0.4468(5) 0.3052(8) 0.5034(5) 0.0605(9) Uani 0.320(8) 1 d D . P A 2
C6A C 0.4110(10) 0.3178(9) 0.4616(6) 0.0698(18) Uani 0.320(8) 1 d D . P A 2
H6AD H 0.3668 0.2955 0.4617 0.105 Uiso 0.320(8) 1 calc R U P A 2
H6AE H 0.4385 0.2990 0.4392 0.105 Uiso 0.320(8) 1 calc R U P A 2
H6AF H 0.4051 0.3667 0.4573 0.105 Uiso 0.320(8) 1 calc R U P A 2
C14A C 0.6807(5) 0.3000(5) 0.5613(3) 0.0623(13) Uani 0.320(8) 1 d D . P A 2
C16A C 0.6547(7) 0.2275(5) 0.5731(3) 0.0729(16) Uani 0.320(8) 1 d D . P A 2
H16D H 0.6460 0.2013 0.5480 0.109 Uiso 0.320(8) 1 calc R U P A 2
H16E H 0.6129 0.2316 0.5890 0.109 Uiso 0.320(8) 1 calc R U P A 2
H16F H 0.6889 0.2042 0.5897 0.109 Uiso 0.320(8) 1 calc R U P A 2

loop_
_atom_site_aniso_label
_atom_site_aniso_U_11
_atom_site_aniso_U_22
_atom_site_aniso_U_33
_atom_site_aniso_U_23
_atom_site_aniso_U_13
_atom_site_aniso_U_12
Na1 0.0477(4) 0.0548(4) 0.0329(4) -0.0078(3) 0.0001(3) 0.0061(3)
Na3 0.0416(4) 0.0730(5) 0.0333(4) -0.0042(3) -0.0052(3) 0.0020(4)
N1 0.0488(9) 0.0563(10) 0.0340(8) -0.0063(7) 0.0075(7) -0.0140(8)
N2 0.0582(10) 0.0572(10) 0.0276(7) -0.0030(7) -0.0039(7) 0.0242(8)
Na2 0.0517(4) 0.0636(5) 0.0445(4) 0.0058(4) 0.0049(3) -0.0158(4)
N3 0.0545(10) 0.0654(11) 0.0336(8) -0.0024(7) -0.0089(7) 0.0186(8)
N4 0.0320(7) 0.0573(9) 0.0345(8) -0.0051(7) -0.0004(6) 0.0020(7)
Na4 0.0755(6) 0.0684(5) 0.0373(4) 0.0001(4) -0.0089(4) 0.0326(5)
C1 0.0453(10) 0.0584(12) 0.0442(11) -0.0028(9) 0.0021(8) -0.0129(9)
C2 0.0514(12) 0.0653(14) 0.0601(14) 0.0068(11) -0.0058(10) -0.0136(10)
C3 0.0669(14) 0.0778(16) 0.0419(11) 0.0083(11) -0.0076(10) -0.0302(12)
C4 0.0618(13) 0.0611(13) 0.0354(10) -0.0008(9) 0.0054(9) -0.0289(11)
C8 0.0660(13) 0.0472(11) 0.0252(8) -0.0040(8) 0.0105(8) -0.0072(9)
C9 0.1001(18) 0.0422(10) 0.0244(9) 0.0024(8) 0.0118(10) 0.0139(11)
C10 0.0701(14) 0.0630(13) 0.0237(9) -0.0039(8) 0.0025(8) 0.0278(11)
C11 0.0407(10) 0.0654(13) 0.0322(9) -0.0025(9) 0.0001(7) 0.0081(9)
C12 0.0401(9) 0.0461(10) 0.0345(9) 0.0047(8) -0.0012(7) -0.0006(8)
C13 0.0411(9) 0.0468(10) 0.0309(9) 0.0009(7) -0.0008(7) -0.0001(8)
C17 0.0686(14) 0.0776(15) 0.0283(9) 0.0026(9) -0.0008(9) 0.0421(12)
C18 0.0547(13) 0.0986(19) 0.0454(12) 0.0103(12) 0.0044(10) 0.0342(13)
C19 0.0522(12) 0.0755(15) 0.0480(12) 0.0009(11) -0.0048(9) 0.0201(11)
C20 0.0507(11) 0.0539(11) 0.0314(9) 0.0006(8) -0.0042(8) 0.0191(9)
C21 0.0539(11) 0.0526(11) 0.0295(9) -0.0040(8) -0.0023(8) 0.0158(9)
C22 0.0639(14) 0.0741(15) 0.0438(11) -0.0164(10) -0.0133(10) 0.0205(12)
C23 0.0810(16) 0.0631(13) 0.0340(10) 0.0068(9) 0.0076(10) 0.0268(12)
C24 0.0442(9) 0.0387(9) 0.0291(8) -0.0062(7) 0.0023(7) 0.0072(8)
C25 0.0383(9) 0.0438(10) 0.0415(10) -0.0024(8) 0.0010(8) -0.0018(8)
C26 0.0495(10) 0.0387(10) 0.0440(10) 0.0058(8) 0.0015(8) 0.0008(8)
C27 0.0423(10) 0.0465(10) 0.0374(9) -0.0027(8) -0.0012(8) 0.0103(8)
C28 0.0398(9) 0.0434(10) 0.0373(9) -0.0106(8) 0.0071(7) 0.0009(8)
C29 0.0488(10) 0.0369(9) 0.0318(9) -0.0025(7) 0.0083(7) 0.0015(8)
C30 0.0411(10) 0.0707(14) 0.0511(12) -0.0163(10) 0.0089(9) -0.0099(10)
C31 0.0377(11) 0.109(2) 0.103(2) -0.0476(18) 0.0075(12) -0.0004(13)
C32 0.0782(17) 0.108(2) 0.0414(12) -0.0125(12) 0.0147(11) -0.0495(16)
C33 0.0837(16) 0.0565(12) 0.0362(10) -0.0048(9) -0.0191(10) 0.0237(12)
C34 0.0910(18) 0.0617(14) 0.0425(12) -0.0035(10) -0.0142(12) 0.0195(13)
C35 0.102(2) 0.0671(15) 0.0335(10) 0.0108(10) 0.0115(11) 0.0466(15)
C36 0.0631(13) 0.0693(14) 0.0341(10) 0.0097(9) -0.0022(9) 0.0280(11)
C37 0.0525(12) 0.0754(15) 0.0466(11) 0.0239(11) 0.0104(9) 0.0219(11)
C38 0.0664(15) 0.128(2) 0.0607(15) 0.0469(16) 0.0228(13) 0.0295(16)
C39 0.0606(13) 0.0731(15) 0.0608(14) 0.0301(12) -0.0041(11) 0.0100(12)
C40 0.0316(9) 0.0615(12) 0.0430(10) 0.0143(9) 0.0028(7) 0.0082(8)
C41 0.0357(9) 0.0579(11) 0.0403(10) 0.0046(8) 0.0025(7) 0.0092(8)
C42 0.0391(9) 0.0487(11) 0.0447(10) 0.0080(8) 0.0007(8) 0.0099(8)
C43 0.0331(9) 0.0534(11) 0.0380(9) 0.0091(8) -0.0031(7) 0.0044(8)
C44 0.0251(8) 0.0506(10) 0.0412(10) 0.0023(8) -0.0033(7) 0.0007(7)
C45 0.0325(9) 0.0485(11) 0.0505(11) 0.0101(9) 0.0010(8) 0.0081(8)
C46 0.0342(9) 0.0556(11) 0.0430(10) -0.0056(9) -0.0053(8) 0.0018(8)
C47 0.0443(11) 0.0889(17) 0.0524(12) -0.0133(12) -0.0128(9) -0.0039(11)
C48 0.0523(12) 0.0541(12) 0.0667(14) -0.0106(11) 0.0055(10) -0.0005(10)
C49 0.0354(9) 0.0520(11) 0.0329(9) -0.0070(8) -0.0023(7) 0.0063(8)
C50 0.0464(10) 0.0612(12) 0.0329(9) -0.0030(8) -0.0014(8) 0.0109(9)
C51 0.0513(11) 0.0591(12) 0.0425(11) 0.0010(9) 0.0132(9) 0.0035(10)
C52 0.0367(9) 0.0575(12) 0.0461(11) -0.0097(9) 0.0058(8) 0.0000(8)
C53 0.0342(10) 0.0781(16) 0.0662(14) -0.0173(12) 0.0044(9) -0.0046(10)
C54 0.0384(11) 0.102(2) 0.0926(19) -0.0402(16) -0.0120(12) 0.0147(12)
C55 0.0584(15) 0.105(2) 0.093(2) -0.0278(17) 0.0275(14) -0.0273(15)
C56 0.0315(9) 0.0698(14) 0.0616(13) -0.0148(11) -0.0094(9) -0.0025(9)
C57 0.0489(12) 0.0779(16) 0.0552(13) -0.0065(11) -0.0115(10) 0.0110(11)
C58 0.0783(16) 0.0690(15) 0.0590(14) -0.0084(12) -0.0152(12) 0.0258(13)
C59 0.0719(15) 0.0706(15) 0.0526(13) -0.0153(11) -0.0197(11) 0.0181(12)
C60 0.0497(11) 0.0591(13) 0.0590(13) -0.0100(10) -0.0236(10) 0.0043(10)
C61 0.0403(10) 0.0582(13) 0.0704(15) -0.0166(11) -0.0152(10) 0.0039(9)
C62 0.0675(15) 0.0674(15) 0.0575(13) -0.0089(11) -0.0299(12) 0.0092(12)
C63 0.0639(15) 0.0786(17) 0.0799(17) 0.0036(14) -0.0318(13) 0.0145(13)
C64 0.113(2) 0.0824(19) 0.0699(17) -0.0082(14) -0.0502(17) 0.0002(17)
C14 0.083(3) 0.083(2) 0.0217(14) 0.0043(14) 0.0055(15) 0.048(2)
C15 0.060(3) 0.107(4) 0.0357(12) -0.012(2) -0.0046(16) 0.043(2)
C5 0.0853(16) 0.0619(16) 0.0343(16) -0.0098(14) 0.0188(11) -0.0338(13)
C7 0.091(5) 0.0532(17) 0.075(3) -0.0143(17) 0.038(4) -0.026(3)
C6 0.077(4) 0.091(5) 0.0421(13) -0.028(3) 0.020(2) -0.044(3)
C16 0.115(4) 0.069(2) 0.0348(19) -0.0068(15) -0.009(3) 0.052(3)
C15A 0.060(3) 0.107(4) 0.0357(12) -0.012(2) -0.0046(16) 0.043(2)
C7A 0.091(5) 0.0532(17) 0.075(3) -0.0143(17) 0.038(4) -0.026(3)
C5A 0.0853(16) 0.0619(16) 0.0343(16) -0.0098(14) 0.0188(11) -0.0338(13)
C6A 0.077(4) 0.091(5) 0.0421(13) -0.028(3) 0.020(2) -0.044(3)
C14A 0.083(3) 0.083(2) 0.0217(14) 0.0043(14) 0.0055(15) 0.048(2)
C16A 0.115(4) 0.069(2) 0.0348(19) -0.0068(15) -0.009(3) 0.052(3)

loop_
_atom_type_symbol
_atom_type_description
_atom_type_scat_dispersion_real
_atom_type_scat_dispersion_imag
_atom_type_scat_source
C C 0.0181 0.0091 'International Tables Vol C Tables 4.2.6.8 and 6.1.1.4'
H H 0.0000 0.0000 'International Tables Vol C Tables 4.2.6.8 and 6.1.1.4'
N N 0.0311 0.0180 'International Tables Vol C Tables 4.2.6.8 and 6.1.1.4'
Na Na 0.1353 0.1239 'International Tables Vol C Tables 4.2.6.8 and 6.1.1.4'

loop_
_geom_angle_atom_site_label_1
_geom_angle_atom_site_label_2
_geom_angle_atom_site_label_3
_geom_angle
_geom_angle_site_symmetry_1
_geom_angle_site_symmetry_3
N2 Na1 N1 153.23(7) . .
N2 Na1 C9 88.70(7) . .
N1 Na1 C9 88.57(7) . .
N2 Na1 C29 88.30(6) . .
N1 Na1 C29 88.48(6) . .
C9 Na1 C29 167.11(7) . .
N2 Na1 C28 116.35(6) . .
N1 Na1 C28 67.23(6) . .
C9 Na1 C28 154.59(7) . .
C29 Na1 C28 29.12(6) . .
N2 Na1 C10 67.99(6) . .
N1 Na1 C10 116.25(7) . .
C9 Na1 C10 28.90(7) . .
C29 Na1 C10 154.98(7) . .
C28 Na1 C10 164.56(7) . .
N2 Na1 C8 116.94(6) . .
N1 Na1 C8 66.36(6) . .
C9 Na1 C8 28.88(7) . .
C29 Na1 C8 154.05(7) . .
C28 Na1 C8 126.68(6) . .
C10 Na1 C8 50.91(6) . .
N2 Na1 C24 66.73(5) . .
N1 Na1 C24 116.37(6) . .
C9 Na1 C24 154.50(7) . .
C29 Na1 C24 28.70(5) . .
C28 Na1 C24 50.84(5) . .
C10 Na1 C24 127.30(7) . .
C8 Na1 C24 167.46(6) . .
N2 Na1 C27 119.59(6) . .
N1 Na1 C27 76.31(6) . .
C9 Na1 C27 142.63(6) . .
C29 Na1 C27 48.06(5) . .
C28 Na1 C27 26.72(5) . .
C10 Na1 C27 137.84(6) . .
C8 Na1 C27 115.73(6) . .
C24 Na1 C27 55.83(5) . .
N2 Na1 C11 77.42(6) . .
N1 Na1 C11 118.83(6) . .
C9 Na1 C11 47.58(7) . .
C29 Na1 C11 143.23(6) . .
C28 Na1 C11 138.11(6) . .
C10 Na1 C11 26.47(6) . .
C8 Na1 C11 55.67(6) . .
C24 Na1 C11 116.45(6) . .
C27 Na1 C11 111.42(6) . .
N3 Na3 N4 151.90(7) . .
N3 Na3 C45 88.59(7) . .
N4 Na3 C45 88.59(6) . .
N3 Na3 C61 87.39(7) . .
N4 Na3 C61 87.11(6) . .
C45 Na3 C61 162.76(7) . .
N3 Na3 C44 116.43(7) . .
N4 Na3 C44 67.96(5) . .
C45 Na3 C44 28.90(5) . .
C61 Na3 C44 154.75(7) . .
N3 Na3 C40 67.18(6) . .
N4 Na3 C40 116.74(6) . .
C45 Na3 C40 28.92(6) . .
C61 Na3 C40 154.37(7) . .
C44 Na3 C40 50.60(6) . .
N3 Na3 C60 67.17(7) . .
N4 Na3 C60 114.13(7) . .
C45 Na3 C60 155.56(7) . .
C61 Na3 C60 27.96(7) . .
C44 Na3 C60 169.23(7) . .
C40 Na3 C60 129.08(7) . .
N3 Na3 C56 114.26(7) . .
N4 Na3 C56 67.01(6) . .
C45 Na3 C56 155.41(6) . .
C61 Na3 C56 27.81(7) . .
C44 Na3 C56 129.29(6) . .
C40 Na3 C56 170.15(7) . .
C60 Na3 C56 48.65(7) . .
C1 N1 C4 105.88(18) . .
C1 N1 Na1 120.63(12) . .
C4 N1 Na1 121.75(13) . .
C1 N1 Na2 74.97(11) . .
C4 N1 Na2 76.02(10) . .
Na1 N1 Na2 145.29(8) . .
C20 N2 C17 104.69(18) . .
C20 N2 Na1 119.88(12) . .
C17 N2 Na1 117.87(12) . .
C20 N2 Na4 79.05(10) . .
C17 N2 Na4 74.25(10) . .
Na1 N2 Na4 149.73(9) . .
C52 Na2 N4 30.14(5) 3_656 3_656
C52 Na2 C1 144.43(7) 3_656 .
N4 Na2 C1 131.36(6) 3_656 .
C52 Na2 N1 130.31(7) 3_656 .
N4 Na2 N1 139.29(6) 3_656 .
C1 Na2 N1 29.81(6) . .
C52 Na2 C49 48.64(6) 3_656 3_656
N4 Na2 C49 29.97(5) 3_656 3_656
C1 Na2 C49 139.16(7) . 3_656
N1 Na2 C49 164.69(6) . 3_656
C52 Na2 C4 137.30(8) 3_656 .
N4 Na2 C4 163.64(7) 3_656 .
C1 Na2 C4 48.45(6) . .
N1 Na2 C4 29.90(5) . .
C49 Na2 C4 164.19(7) 3_656 .
C52 Na2 C2 170.49(8) 3_656 .
N4 Na2 C2 141.56(7) 3_656 .
C1 Na2 C2 30.03(6) . .
N1 Na2 C2 50.08(6) . .
C49 Na2 C2 127.76(7) 3_656 .
C4 Na2 C2 49.14(8) . .
C52 Na2 C51 29.89(6) 3_656 3_656
N4 Na2 C51 50.25(6) 3_656 3_656
C1 Na2 C51 168.89(7) . 3_656
N1 Na2 C51 139.95(7) . 3_656
C49 Na2 C51 49.24(6) 3_656 3_656
C4 Na2 C51 126.08(7) . 3_656
C2 Na2 C51 157.78(7) . 3_656
C52 Na2 C3 159.11(8) 3_656 .
N4 Na2 C3 166.66(7) 3_656 .
C1 Na2 C3 49.27(7) . .
N1 Na2 C3 49.89(6) . .
C49 Na2 C3 138.23(7) 3_656 .
C4 Na2 C3 29.56(7) . .
C2 Na2 C3 30.30(8) . .
C51 Na2 C3 132.53(7) 3_656 .
C52 Na2 C50 49.17(6) 3_656 3_656
N4 Na2 C50 50.02(5) 3_656 3_656
C1 Na2 C50 160.92(8) . 3_656
N1 Na2 C50 165.18(6) . 3_656
C49 Na2 C50 29.71(6) 3_656 3_656
C4 Na2 C50 137.26(7) . 3_656
C2 Na2 C50 133.63(7) . 3_656
C51 Na2 C50 30.19(6) 3_656 3_656
C3 Na2 C50 123.98(7) . 3_656
C36 N3 C33 106.41(18) . .
C36 N3 Na3 119.97(13) . .
C33 N3 Na3 119.35(15) . .
C36 N3 Na4 76.59(11) . .
C33 N3 Na4 80.34(11) . .
Na3 N3 Na4 143.77(8) . .
C49 N4 C52 105.43(16) . .
C49 N4 Na3 117.49(11) . .
C52 N4 Na3 118.66(12) . .
C49 N4 Na2 75.79(10) . 3_656
C52 N4 Na2 74.92(10) . 3_656
Na3 N4 Na2 153.69(8) . 3_656
N3 Na4 C17 169.50(7) . .
N3 Na4 C36 30.95(6) . .
C17 Na4 C36 140.91(8) . .
N3 Na4 N2 158.03(7) . .
C17 Na4 N2 30.74(6) . .
C36 Na4 N2 170.81(8) . .
N3 Na4 C33 30.65(6) . .
C17 Na4 C33 143.81(8) . .
C36 Na4 C33 49.46(8) . .
N2 Na4 C33 138.41(8) . .
N3 Na4 C20 141.73(6) . .
C17 Na4 C20 48.53(6) . .
C36 Na4 C20 147.46(8) . .
N2 Na4 C20 29.97(5) . .
C33 Na4 C20 150.55(8) . .
N3 Na4 C18 148.85(8) . .
C17 Na4 C18 29.92(8) . .
C36 Na4 C18 120.27(8) . .
N2 Na4 C18 50.62(7) . .
C33 Na4 C18 159.64(8) . .
C20 Na4 C18 48.66(7) . .
N3 Na4 C35 50.14(6) . .
C17 Na4 C35 119.43(7) . .
C36 Na4 C35 30.18(7) . .
N2 Na4 C35 146.72(6) . .
C33 Na4 C35 47.98(8) . .
C20 Na4 C35 161.44(9) . .
C18 Na4 C35 113.28(8) . .
N3 Na4 C19 137.50(7) . .
C17 Na4 C19 48.67(7) . .
C36 Na4 C19 123.77(8) . .
N2 Na4 C19 49.66(6) . .
C33 Na4 C19 167.48(7) . .
C20 Na4 C19 28.93(6) . .
C18 Na4 C19 29.69(7) . .
C35 Na4 C19 133.38(9) . .
N3 Na4 C34 49.69(6) . .
C17 Na4 C34 121.12(7) . .
C36 Na4 C34 49.06(8) . .
N2 Na4 C34 133.95(7) . .
C33 Na4 C34 28.69(7) . .
C20 Na4 C34 163.48(8) . .
C18 Na4 C34 131.14(8) . .
C35 Na4 C34 28.88(8) . .
C19 Na4 C34 159.03(8) . .
N1 C1 C2 110.79(19) . .
N1 C1 C30 120.76(18) . .
C2 C1 C30 128.5(2) . .
N1 C1 Na2 75.23(11) . .
C2 C1 Na2 76.57(13) . .
C30 C1 Na2 115.59(14) . .
C1 C2 C3 106.0(2) . .
C1 C2 Na2 73.40(13) . .
C3 C2 Na2 75.29(14) . .
C1 C2 H2 127.0 . .
C3 C2 H2 127.0 . .
Na2 C2 H2 116.6 . .
C4 C3 C2 106.73(19) . .
C4 C3 Na2 74.27(13) . .
C2 C3 Na2 74.41(13) . .
C4 C3 H3 126.6 . .
C2 C3 H3 126.6 . .
Na2 C3 H3 116.9 . .
C3 C4 N1 110.5(2) . .
C3 C4 C5 130.5(4) . .
N1 C4 C5 119.0(4) . .
C3 C4 C5A 126.3(7) . .
N1 C4 C5A 122.9(7) . .
C3 C4 Na2 76.17(12) . .
N1 C4 Na2 74.07(10) . .
C5 C4 Na2 116.9(3) . .
C5A C4 Na2 120.7(7) . .
C13 C8 C9 117.36(19) . .
C13 C8 C5A 116.2(8) . .
C9 C8 C5A 126.3(8) . .
C13 C8 C5 120.9(4) . .
C9 C8 C5 121.4(4) . .
C13 C8 Na1 88.07(11) . .
C9 C8 Na1 69.67(10) . .
C5A C8 Na1 109.1(5) . .
C5 C8 Na1 106.0(3) . .
C10 C9 C8 122.95(19) . .
C10 C9 Na1 80.46(11) . .
C8 C9 Na1 81.45(11) . .
C10 C9 H9 118.5 . .
C8 C9 H9 118.5 . .
Na1 C9 H9 109.2 . .
C9 C10 C11 117.85(18) . .
C9 C10 C14 127.3(3) . .
C11 C10 C14 114.8(3) . .
C9 C10 C14A 111.0(4) . .
C11 C10 C14A 130.2(4) . .
C9 C10 Na1 70.64(11) . .
C11 C10 Na1 88.12(11) . .
C14 C10 Na1 109.04(18) . .
C14A C10 Na1 99.7(4) . .
C12 C11 C10 120.6(2) . .
C12 C11 Na1 84.25(11) . .
C10 C11 Na1 65.41(11) . .
C12 C11 H11 119.7 . .
C10 C11 H11 119.7 . .
Na1 C11 H11 121.4 . .
C11 C12 C13 120.56(18) . .
C11 C12 H12 119.7 . .
C13 C12 H12 119.7 . .
C12 C13 C8 120.57(18) . .
C12 C13 H13 119.7 . .
C8 C13 H13 119.7 . .
C18 C17 N2 111.44(18) . .
C18 C17 C14 123.9(3) . .
N2 C17 C14 124.5(3) . .
C18 C17 C14A 137.8(4) . .
N2 C17 C14A 110.2(4) . .
C18 C17 Na4 79.59(13) . .
N2 C17 Na4 75.02(11) . .
C14 C17 Na4 115.7(2) . .
C14A C17 Na4 104.9(4) . .
C17 C18 C19 106.1(2) . .
C17 C18 Na4 70.49(14) . .
C19 C18 Na4 78.04(15) . .
C17 C18 H18 127.0 . .
C19 C18 H18 127.0 . .
Na4 C18 H18 116.7 . .
C20 C19 C18 106.6(2) . .
C20 C19 Na4 72.45(14) . .
C18 C19 Na4 72.27(15) . .
C20 C19 H19 126.7 . .
C18 C19 H19 126.7 . .
Na4 C19 H19 120.5 . .
C19 C20 N2 111.16(18) . .
C19 C20 C21 128.48(19) . .
N2 C20 C21 120.25(18) . .
C19 C20 Na4 78.62(13) . .
N2 C20 Na4 70.98(10) . .
C21 C20 Na4 120.15(13) . .
C20 C21 C23 109.86(16) . .
C20 C21 C24 106.48(14) . .
C23 C21 C24 112.28(18) . .
C20 C21 C22 110.71(18) . .
C23 C21 C22 107.87(17) . .
C24 C21 C22 109.67(16) . .
C21 C22 H22A 109.5 . .
C21 C22 H22B 109.5 . .
H22A C22 H22B 109.5 . .
C21 C22 H22C 109.5 . .
H22A C22 H22C 109.5 . .
H22B C22 H22C 109.5 . .
C21 C23 H23A 109.5 . .
C21 C23 H23B 109.5 . .
H23A C23 H23B 109.5 . .
C21 C23 H23C 109.5 . .
H23A C23 H23C 109.5 . .
H23B C23 H23C 109.5 . .
C25 C24 C29 118.06(17) . .
C25 C24 C21 118.88(17) . .
C29 C24 C21 122.78(17) . .
C25 C24 Na1 88.53(11) . .
C29 C24 Na1 69.72(10) . .
C21 C24 Na1 106.50(11) . .
C26 C25 C24 120.43(18) . .
C26 C25 H25 119.8 . .
C24 C25 H25 119.8 . .
C25 C26 C27 120.60(18) . .
C25 C26 H26 119.7 . .
C27 C26 H26 119.7 . .
C28 C27 C26 120.45(17) . .
C28 C27 Na1 66.19(10) . .
C26 C27 Na1 84.98(11) . .
C28 C27 H27 119.8 . .
C26 C27 H27 119.8 . .
Na1 C27 H27 119.6 . .
C27 C28 C29 117.95(17) . .
C27 C28 C30 119.69(18) . .
C29 C28 C30 122.24(18) . .
C27 C28 Na1 87.09(11) . .
C29 C28 Na1 71.46(10) . .
C30 C28 Na1 107.76(11) . .
C24 C29 C28 122.29(17) . .
C24 C29 Na1 81.58(10) . .
C28 C29 Na1 79.42(10) . .
C24 C29 H29 118.9 . .
C28 C29 H29 118.9 . .
Na1 C29 H29 110.0 . .
C1 C30 C31 110.1(2) . .
C1 C30 C28 107.98(16) . .
C31 C30 C28 109.71(19) . .
C1 C30 C32 109.85(19) . .
C31 C30 C32 108.3(2) . .
C28 C30 C32 110.90(19) . .
C30 C31 H31A 109.5 . .
C30 C31 H31B 109.5 . .
H31A C31 H31B 109.5 . .
C30 C31 H31C 109.5 . .
H31A C31 H31C 109.5 . .
H31B C31 H31C 109.5 . .
C30 C32 H32A 109.5 . .
C30 C32 H32B 109.5 . .
H32A C32 H32B 109.5 . .
C30 C32 H32C 109.5 . .
H32A C32 H32C 109.5 . .
H32B C32 H32C 109.5 . .
C34 C33 N3 110.8(2) . .
C34 C33 C62 128.0(2) . .
N3 C33 C62 121.14(19) . .
C34 C33 Na4 81.67(15) . .
N3 C33 Na4 69.01(12) . .
C62 C33 Na4 113.40(14) . .
C33 C34 C35 106.2(2) . .
C33 C34 Na4 69.64(14) . .
C35 C34 Na4 72.71(13) . .
C33 C34 H34 126.9 . .
C35 C34 H34 126.9 . .
Na4 C34 H34 122.5 . .
C34 C35 C36 107.9(2) . .
C34 C35 Na4 78.42(14) . .
C36 C35 Na4 68.28(11) . .
C34 C35 H35 126.1 . .
C36 C35 H35 126.1 . .
Na4 C35 H35 119.0 . .
N3 C36 C35 108.8(2) . .
N3 C36 C37 120.56(18) . .
C35 C36 C37 130.7(2) . .
N3 C36 Na4 72.47(11) . .
C35 C36 Na4 81.54(12) . .
C37 C36 Na4 111.79(14) . .
C36 C37 C40 107.37(18) . .
C36 C37 C39 110.53(18) . .
C40 C37 C39 111.31(19) . .
C36 C37 C38 111.3(2) . .
C40 C37 C38 109.07(17) . .
C39 C37 C38 107.3(2) . .
C37 C38 H38A 109.5 . .
C37 C38 H38B 109.5 . .
H38A C38 H38B 109.5 . .
C37 C38 H38C 109.5 . .
H38A C38 H38C 109.5 . .
H38B C38 H38C 109.5 . .
C37 C39 H39A 109.5 . .
C37 C39 H39B 109.5 . .
H39A C39 H39B 109.5 . .
C37 C39 H39C 109.5 . .
H39A C39 H39C 109.5 . .
H39B C39 H39C 109.5 . .
C41 C40 C45 118.37(17) . .
C41 C40 C37 118.69(19) . .
C45 C40 C37 122.68(18) . .
C41 C40 Na3 90.08(12) . .
C45 C40 Na3 69.10(11) . .
C37 C40 Na3 105.80(12) . .
C40 C41 C42 120.39(18) . .
C40 C41 H41 119.8 . .
C42 C41 H41 119.8 . .
C43 C42 C41 120.27(18) . .
C43 C42 H42 119.9 . .
C41 C42 H42 119.9 . .
C44 C43 C42 121.03(17) . .
C44 C43 H43 119.5 . .
C42 C43 H43 119.5 . .
C43 C44 C45 117.84(17) . .
C43 C44 C46 118.82(16) . .
C45 C44 C46 123.12(17) . .
C43 C44 Na3 89.06(11) . .
C45 C44 Na3 70.01(11) . .
C46 C44 Na3 106.28(10) . .
C44 C45 C40 121.97(18) . .
C44 C45 Na3 81.09(11) . .
C40 C45 Na3 81.98(12) . .
C44 C45 H45 119.0 . .
C40 C45 H45 119.0 . .
Na3 C45 H45 107.7 . .
C49 C46 C48 110.26(16) . .
C49 C46 C44 107.39(15) . .
C48 C46 C44 111.87(17) . .
C49 C46 C47 110.32(17) . .
C48 C46 C47 107.87(18) . .
C44 C46 C47 109.14(16) . .
C46 C47 H47A 109.5 . .
C46 C47 H47B 109.5 . .
H47A C47 H47B 109.5 . .
C46 C47 H47C 109.5 . .
H47A C47 H47C 109.5 . .
H47B C47 H47C 109.5 . .
C46 C48 H48A 109.5 . .
C46 C48 H48B 109.5 . .
H48A C48 H48B 109.5 . .
C46 C48 H48C 109.5 . .
H48A C48 H48C 109.5 . .
H48B C48 H48C 109.5 . .
N4 C49 C50 110.70(17) . .
N4 C49 C46 120.76(16) . .
C50 C49 C46 128.54(17) . .
N4 C49 Na2 74.24(10) . 3_656
C50 C49 Na2 76.67(11) . 3_656
C46 C49 Na2 116.48(12) . 3_656
C49 C50 C51 106.70(17) . .
C49 C50 Na2 73.62(11) . 3_656
C51 C50 Na2 74.42(12) . 3_656
C49 C50 H50 126.7 . .
C51 C50 H50 126.7 . .
Na2 C50 H50 117.5 3_656 .
C52 C51 C50 106.33(18) . .
C52 C51 Na2 73.25(13) . 3_656
C50 C51 Na2 75.40(12) . 3_656
C52 C51 H51 126.8 . .
C50 C51 H51 126.8 . .
Na2 C51 H51 116.8 3_656 .
N4 C52 C51 110.84(17) . .
N4 C52 C53 120.61(18) . .
C51 C52 C53 128.5(2) . .
N4 C52 Na2 74.94(11) . 3_656
C51 C52 Na2 76.86(12) . 3_656
C53 C52 Na2 114.73(14) . 3_656
C52 C53 C54 109.1(2) . .
C52 C53 C56 108.09(16) . .
C54 C53 C56 111.9(2) . .
C52 C53 C55 110.1(2) . .
C54 C53 C55 108.1(2) . .
C56 C53 C55 109.5(2) . .
C53 C54 H54A 109.5 . .
C53 C54 H54B 109.5 . .
H54A C54 H54B 109.5 . .
C53 C54 H54C 109.5 . .
H54A C54 H54C 109.5 . .
H54B C54 H54C 109.5 . .
C53 C55 H55A 109.5 . .
C53 C55 H55B 109.5 . .
H55A C55 H55B 109.5 . .
C53 C55 H55C 109.5 . .
H55A C55 H55C 109.5 . .
H55B C55 H55C 109.5 . .
C57 C56 C61 117.6(2) . .
C57 C56 C53 120.3(2) . .
C61 C56 C53 122.0(2) . .
C57 C56 Na3 96.62(14) . .
C61 C56 Na3 66.18(12) . .
C53 C56 Na3 103.26(13) . .
C56 C57 C58 120.9(2) . .
C56 C57 H57 119.6 . .
C58 C57 H57 119.6 . .
C57 C58 C59 120.4(2) . .
C57 C58 H58 119.8 . .
C59 C58 H58 119.8 . .
C60 C59 C58 120.6(2) . .
C60 C59 H59 119.7 . .
C58 C59 H59 119.7 . .
C59 C60 C61 117.6(2) . .
C59 C60 C62 120.0(2) . .
C61 C60 C62 122.3(2) . .
C59 C60 Na3 96.20(14) . .
C61 C60 Na3 66.41(11) . .
C62 C60 Na3 103.70(14) . .
C56 C61 C60 122.9(2) . .
C56 C61 Na3 86.00(12) . .
C60 C61 Na3 85.63(13) . .
C56 C61 H61 118.6 . .
C60 C61 H61 118.6 . .
Na3 C61 H61 98.8 . .
C33 C62 C60 108.84(17) . .
C33 C62 C63 108.6(2) . .
C60 C62 C63 111.4(2) . .
C33 C62 C64 111.2(2) . .
C60 C62 C64 109.9(2) . .
C63 C62 C64 106.9(2) . .
C62 C63 H63A 109.5 . .
C62 C63 H63B 109.5 . .
H63A C63 H63B 109.5 . .
C62 C63 H63C 109.5 . .
H63A C63 H63C 109.5 . .
H63B C63 H63C 109.5 . .
C62 C64 H64A 109.5 . .
C62 C64 H64B 109.5 . .
H64A C64 H64B 109.5 . .
C62 C64 H64C 109.5 . .
H64A C64 H64C 109.5 . .
H64B C64 H64C 109.5 . .
C17 C14 C16 105.9(3) . .
C17 C14 C15 110.4(4) . .
C16 C14 C15 108.6(3) . .
C17 C14 C10 107.0(3) . .
C16 C14 C10 110.6(4) . .
C15 C14 C10 114.0(3) . .
C14 C15 H15A 109.5 . .
C14 C15 H15B 109.5 . .
H15A C15 H15B 109.5 . .
C14 C15 H15C 109.5 . .
H15A C15 H15C 109.5 . .
H15B C15 H15C 109.5 . .
C4 C5 C8 107.2(3) . .
C4 C5 C7 113.8(6) . .
C8 C5 C7 108.6(5) . .
C4 C5 C6 113.0(5) . .
C8 C5 C6 107.1(6) . .
C7 C5 C6 106.8(5) . .
C5 C7 H7A 109.5 . .
C5 C7 H7B 109.5 . .
H7A C7 H7B 109.5 . .
C5 C7 H7C 109.5 . .
H7A C7 H7C 109.5 . .
H7B C7 H7C 109.5 . .
C5 C6 H6A 109.5 . .
C5 C6 H6B 109.5 . .
H6A C6 H6B 109.5 . .
C5 C6 H6C 109.5 . .
H6A C6 H6C 109.5 . .
H6B C6 H6C 109.5 . .
C14 C16 H16A 109.5 . .
C14 C16 H16B 109.5 . .
H16A C16 H16B 109.5 . .
C14 C16 H16C 109.5 . .
H16A C16 H16C 109.5 . .
H16B C16 H16C 109.5 . .
C14A C15A H15D 109.5 . .
C14A C15A H15E 109.5 . .
H15D C15A H15E 109.5 . .
C14A C15A H15F 109.5 . .
H15D C15A H15F 109.5 . .
H15E C15A H15F 109.5 . .
C5A C7A H7AD 109.5 . .
C5A C7A H7AE 109.5 . .
H7AD C7A H7AE 109.5 . .
C5A C7A H7AF 109.5 . .
H7AD C7A H7AF 109.5 . .
H7AE C7A H7AF 109.5 . .
C4 C5A C8 107.2(6) . .
C4 C5A C7A 100.4(12) . .
C8 C5A C7A 120.3(13) . .
C4 C5A C6A 101.5(11) . .
C8 C5A C6A 115.1(14) . .
C7A C5A C6A 109.5(12) . .
C5A C6A H6AD 109.5 . .
C5A C6A H6AE 109.5 . .
H6AD C6A H6AE 109.5 . .
C5A C6A H6AF 109.5 . .
H6AD C6A H6AF 109.5 . .
H6AE C6A H6AF 109.5 . .
C15A C14A C10 100.3(6) . .
C15A C14A C16A 106.7(7) . .
C10 C14A C16A 115.0(7) . .
C15A C14A C17 110.4(7) . .
C10 C14A C17 104.3(5) . .
C16A C14A C17 118.7(7) . .
C14A C16A H16D 109.5 . .
C14A C16A H16E 109.5 . .
H16D C16A H16E 109.5 . .
C14A C16A H16F 109.5 . .
H16D C16A H16F 109.5 . .
H16E C16A H16F 109.5 . .

loop_
_geom_bond_atom_site_label_1
_geom_bond_atom_site_label_2
_geom_bond_distance
_geom_bond_site_symmetry_2
Na1 N2 2.4046(18) .
Na1 N1 2.4063(18) .
Na1 C9 2.710(2) .
Na1 C29 2.7186(18) .
Na1 C28 2.8186(18) .
Na1 C10 2.833(2) .
Na1 C8 2.8577(19) .
Na1 C24 2.8670(18) .
Na1 C27 3.077(2) .
Na1 C11 3.113(2) .
Na3 N3 2.3935(17) .
Na3 N4 2.4070(16) .
Na3 C45 2.707(2) .
Na3 C61 2.722(2) .
Na3 C44 2.8461(19) .
Na3 C40 2.870(2) .
Na3 C60 2.961(2) .
Na3 C56 2.968(2) .
N1 C1 1.369(3) .
N1 C4 1.380(2) .
N1 Na2 2.6623(17) .
N2 C20 1.379(3) .
N2 C17 1.381(3) .
N2 Na4 2.6104(17) .
Na2 C52 2.656(2) 3_656
Na2 N4 2.6560(17) 3_656
Na2 C1 2.659(2) .
Na2 C49 2.6752(19) 3_656
Na2 C4 2.687(2) .
Na2 C2 2.699(3) .
Na2 C51 2.701(2) 3_656
Na2 C3 2.710(2) .
Na2 C50 2.713(2) 3_656
N3 C36 1.375(3) .
N3 C33 1.392(3) .
N3 Na4 2.5496(18) .
N4 C49 1.378(2) .
N4 C52 1.381(3) .
N4 Na2 2.6559(17) 3_656
Na4 C17 2.601(2) .
Na4 C36 2.601(2) .
Na4 C33 2.692(2) .
Na4 C20 2.711(2) .
Na4 C18 2.714(3) .
Na4 C35 2.769(2) .
Na4 C19 2.787(3) .
Na4 C34 2.841(3) .
C1 C2 1.389(3) .
C1 C30 1.528(3) .
C2 C3 1.414(3) .
C2 H2 0.9500 .
C3 C4 1.377(3) .
C3 H3 0.9500 .
C4 C5 1.524(6) .
C4 C5A 1.526(9) .
C8 C13 1.395(3) .
C8 C9 1.396(3) .
C8 C5A 1.536(9) .
C8 C5 1.537(5) .
C9 C10 1.388(3) .
C9 H9 0.9500 .
C10 C11 1.388(3) .
C10 C14 1.547(5) .
C10 C14A 1.550(8) .
C11 C12 1.384(3) .
C11 H11 0.9500 .
C12 C13 1.384(3) .
C12 H12 0.9500 .
C13 H13 0.9500 .
C17 C18 1.376(4) .
C17 C14 1.521(5) .
C17 C14A 1.574(8) .
C18 C19 1.411(3) .
C18 H18 0.9500 .
C19 C20 1.375(3) .
C19 H19 0.9500 .
C20 C21 1.525(3) .
C21 C23 1.528(3) .
C21 C24 1.534(3) .
C21 C22 1.540(3) .
C22 H22A 0.9800 .
C22 H22B 0.9800 .
C22 H22C 0.9800 .
C23 H23A 0.9800 .
C23 H23B 0.9800 .
C23 H23C 0.9800 .
C24 C25 1.387(3) .
C24 C29 1.392(3) .
C25 C26 1.381(3) .
C25 H25 0.9500 .
C26 C27 1.386(3) .
C26 H26 0.9500 .
C27 C28 1.385(3) .
C27 H27 0.9500 .
C28 C29 1.395(3) .
C28 C30 1.536(3) .
C29 H29 0.9500 .
C30 C31 1.530(3) .
C30 C32 1.542(4) .
C31 H31A 0.9800 .
C31 H31B 0.9800 .
C31 H31C 0.9800 .
C32 H32A 0.9800 .
C32 H32B 0.9800 .
C32 H32C 0.9800 .
C33 C34 1.378(3) .
C33 C62 1.522(4) .
C34 C35 1.401(4) .
C34 H34 0.9500 .
C35 C36 1.408(3) .
C35 H35 0.9500 .
C36 C37 1.521(4) .
C37 C40 1.541(3) .
C37 C39 1.545(3) .
C37 C38 1.546(3) .
C38 H38A 0.9800 .
C38 H38B 0.9800 .
C38 H38C 0.9800 .
C39 H39A 0.9800 .
C39 H39B 0.9800 .
C39 H39C 0.9800 .
C40 C41 1.380(3) .
C40 C45 1.401(3) .
C41 C42 1.385(3) .
C41 H41 0.9500 .
C42 C43 1.384(3) .
C42 H42 0.9500 .
C43 C44 1.383(3) .
C43 H43 0.9500 .
C44 C45 1.392(3) .
C44 C46 1.538(3) .
C45 H45 0.9500 .
C46 C49 1.523(3) .
C46 C48 1.531(3) .
C46 C47 1.545(3) .
C47 H47A 0.9800 .
C47 H47B 0.9800 .
C47 H47C 0.9800 .
C48 H48A 0.9800 .
C48 H48B 0.9800 .
C48 H48C 0.9800 .
C49 C50 1.382(3) .
C49 Na2 2.6752(19) 3_656
C50 C51 1.410(3) .
C50 Na2 2.713(2) 3_656
C50 H50 0.9500 .
C51 C52 1.382(3) .
C51 Na2 2.701(2) 3_656
C51 H51 0.9500 .
C52 C53 1.526(3) .
C52 Na2 2.656(2) 3_656
C53 C54 1.527(4) .
C53 C56 1.537(3) .
C53 C55 1.549(4) .
C54 H54A 0.9800 .
C54 H54B 0.9800 .
C54 H54C 0.9800 .
C55 H55A 0.9800 .
C55 H55B 0.9800 .
C55 H55C 0.9800 .
C56 C57 1.379(3) .
C56 C61 1.388(3) .
C57 C58 1.381(3) .
C57 H57 0.9500 .
C58 C59 1.382(3) .
C58 H58 0.9500 .
C59 C60 1.380(3) .
C59 H59 0.9500 .
C60 C61 1.392(3) .
C60 C62 1.529(3) .
C61 H61 0.9500 .
C62 C63 1.537(3) .
C62 C64 1.541(3) .
C63 H63A 0.9800 .
C63 H63B 0.9800 .
C63 H63C 0.9800 .
C64 H64A 0.9800 .
C64 H64B 0.9800 .
C64 H64C 0.9800 .
C14 C16 1.532(5) .
C14 C15 1.543(5) .
C15 H15A 0.9800 .
C15 H15B 0.9800 .
C15 H15C 0.9800 .
C5 C7 1.547(6) .
C5 C6 1.558(5) .
C7 H7A 0.9800 .
C7 H7B 0.9800 .
C7 H7C 0.9800 .
C6 H6A 0.9800 .
C6 H6B 0.9800 .
C6 H6C 0.9800 .
C16 H16A 0.9800 .
C16 H16B 0.9800 .
C16 H16C 0.9800 .
C15A C14A 1.545(8) .
C15A H15D 0.9800 .
C15A H15E 0.9800 .
C15A H15F 0.9800 .
C7A C5A 1.542(9) .
C7A H7AD 0.9800 .
C7A H7AE 0.9800 .
C7A H7AF 0.9800 .
C5A C6A 1.553(9) .
C6A H6AD 0.9800 .
C6A H6AE 0.9800 .
C6A H6AF 0.9800 .
C14A C16A 1.563(9) .
C16A H16D 0.9800 .
C16A H16E 0.9800 .
C16A H16F 0.9800 .

loop_
_geom_torsion_atom_site_label_1
_geom_torsion_atom_site_label_2
_geom_torsion_atom_site_label_3
_geom_torsion_atom_site_label_4
_geom_torsion
_geom_torsion_site_symmetry_1
_geom_torsion_site_symmetry_4
C4 N1 C1 C2 1.3(2) . .
Na1 N1 C1 C2 144.80(15) . .
Na2 N1 C1 C2 -69.09(16) . .
C4 N1 C1 C30 -178.38(18) . .
Na1 N1 C1 C30 -34.8(2) . .
Na2 N1 C1 C30 111.28(19) . .
C4 N1 C1 Na2 70.34(13) . .
Na1 N1 C1 Na2 -146.11(11) . .
N1 C1 C2 C3 -0.6(2) . .
C30 C1 C2 C3 179.0(2) . .
Na2 C1 C2 C3 -68.82(15) . .
N1 C1 C2 Na2 68.22(15) . .
C30 C1 C2 Na2 -112.2(2) . .
C1 C2 C3 C4 -0.3(2) . .
Na2 C2 C3 C4 -67.80(15) . .
C1 C2 C3 Na2 67.49(15) . .
C2 C3 C4 N1 1.1(2) . .
Na2 C3 C4 N1 -66.79(14) . .
C2 C3 C4 C5 -178.4(4) . .
Na2 C3 C4 C5 113.7(4) . .
C2 C3 C4 C5A -174.0(8) . .
Na2 C3 C4 C5A 118.1(8) . .
C2 C3 C4 Na2 67.90(15) . .
C1 N1 C4 C3 -1.5(2) . .
Na1 N1 C4 C3 -144.50(15) . .
Na2 N1 C4 C3 68.13(15) . .
C1 N1 C4 C5 178.1(4) . .
Na1 N1 C4 C5 35.0(4) . .
Na2 N1 C4 C5 -112.3(4) . .
C1 N1 C4 C5A 173.8(8) . .
Na1 N1 C4 C5A 30.8(8) . .
Na2 N1 C4 C5A -116.6(8) . .
C1 N1 C4 Na2 -69.59(13) . .
Na1 N1 C4 Na2 147.37(12) . .
C13 C8 C9 C10 3.8(3) . .
C5A C8 C9 C10 -172.0(6) . .
C5 C8 C9 C10 -169.6(3) . .
Na1 C8 C9 C10 -72.72(17) . .
C13 C8 C9 Na1 76.57(15) . .
C5A C8 C9 Na1 -99.3(6) . .
C5 C8 C9 Na1 -96.8(3) . .
C8 C9 C10 C11 -3.8(3) . .
Na1 C9 C10 C11 -77.00(16) . .
C8 C9 C10 C14 172.8(2) . .
Na1 C9 C10 C14 99.6(2) . .
C8 C9 C10 C14A 166.5(4) . .
Na1 C9 C10 C14A 93.2(4) . .
C8 C9 C10 Na1 73.24(17) . .
C9 C10 C11 C12 0.3(3) . .
C14 C10 C11 C12 -176.7(2) . .
C14A C10 C11 C12 -167.7(5) . .
Na1 C10 C11 C12 -66.55(17) . .
C9 C10 C11 Na1 66.89(15) . .
C14 C10 C11 Na1 -110.1(2) . .
C14A C10 C11 Na1 -101.1(5) . .
C10 C11 C12 C13 2.8(3) . .
Na1 C11 C12 C13 -54.13(17) . .
C11 C12 C13 C8 -2.7(3) . .
C9 C8 C13 C12 -0.5(3) . .
C5A C8 C13 C12 175.8(5) . .
C5 C8 C13 C12 172.9(3) . .
Na1 C8 C13 C12 65.34(17) . .
C20 N2 C17 C18 1.7(2) . .
Na1 N2 C17 C18 137.83(16) . .
Na4 N2 C17 C18 -72.18(17) . .
C20 N2 C17 C14 -175.0(3) . .
Na1 N2 C17 C14 -38.8(3) . .
Na4 N2 C17 C14 111.2(3) . .
C20 N2 C17 C14A 174.5(4) . .
Na1 N2 C17 C14A -49.3(4) . .
Na4 N2 C17 C14A 100.6(4) . .
C20 N2 C17 Na4 73.86(12) . .
Na1 N2 C17 Na4 -149.99(12) . .
N2 C17 C18 C19 -1.5(3) . .
C14 C17 C18 C19 175.2(3) . .
C14A C17 C18 C19 -171.4(5) . .
Na4 C17 C18 C19 -70.69(17) . .
N2 C17 C18 Na4 69.24(15) . .
C14 C17 C18 Na4 -114.1(3) . .
C14A C17 C18 Na4 -100.7(6) . .
C17 C18 C19 C20 0.6(3) . .
Na4 C18 C19 C20 -64.79(16) . .
C17 C18 C19 Na4 65.41(17) . .
C18 C19 C20 N2 0.4(2) . .
Na4 C19 C20 N2 -64.26(14) . .
C18 C19 C20 C21 -175.7(2) . .
Na4 C19 C20 C21 119.6(2) . .
C18 C19 C20 Na4 64.67(16) . .
C17 N2 C20 C19 -1.3(2) . .
Na1 N2 C20 C19 -136.33(15) . .
Na4 N2 C20 C19 69.07(16) . .
C17 N2 C20 C21 175.21(17) . .
Na1 N2 C20 C21 40.1(2) . .
Na4 N2 C20 C21 -114.46(17) . .
C17 N2 C20 Na4 -70.33(12) . .
Na1 N2 C20 Na4 154.60(12) . .
C19 C20 C21 C23 -116.1(2) . .
N2 C20 C21 C23 68.1(2) . .
Na4 C20 C21 C23 -16.3(2) . .
C19 C20 C21 C24 122.1(2) . .
N2 C20 C21 C24 -53.7(2) . .
Na4 C20 C21 C24 -138.10(13) . .
C19 C20 C21 C22 3.0(3) . .
N2 C20 C21 C22 -172.84(18) . .
Na4 C20 C21 C22 102.75(18) . .
C20 C21 C24 C25 -60.9(2) . .
C23 C21 C24 C25 178.86(16) . .
C22 C21 C24 C25 59.0(2) . .
C20 C21 C24 C29 112.92(19) . .
C23 C21 C24 C29 -7.3(2) . .
C22 C21 C24 C29 -127.26(19) . .
C20 C21 C24 Na1 36.76(18) . .
C23 C21 C24 Na1 -83.51(15) . .
C22 C21 C24 Na1 156.58(14) . .
C29 C24 C25 C26 -2.5(3) . .
C21 C24 C25 C26 171.62(17) . .
Na1 C24 C25 C26 63.54(17) . .
C24 C25 C26 C27 -1.7(3) . .
C25 C26 C27 C28 3.6(3) . .
C25 C26 C27 Na1 -55.00(18) . .
C26 C27 C28 C29 -1.0(3) . .
Na1 C27 C28 C29 67.21(14) . .
C26 C27 C28 C30 -177.09(17) . .
Na1 C27 C28 C30 -108.83(16) . .
C26 C27 C28 Na1 -68.26(17) . .
C25 C24 C29 C28 5.1(3) . .
C21 C24 C29 C28 -168.78(16) . .
Na1 C24 C29 C28 -71.76(15) . .
C25 C24 C29 Na1 76.82(15) . .
C21 C24 C29 Na1 -97.02(15) . .
C27 C28 C29 C24 -3.3(3) . .
C30 C28 C29 C24 172.62(16) . .
Na1 C28 C29 C24 72.89(15) . .
C27 C28 C29 Na1 -76.20(15) . .
C30 C28 C29 Na1 99.73(16) . .
N1 C1 C30 C31 167.0(2) . .
C2 C1 C30 C31 -12.5(3) . .
Na2 C1 C30 C31 -105.5(2) . .
N1 C1 C30 C28 47.3(3) . .
C2 C1 C30 C28 -132.3(2) . .
Na2 C1 C30 C28 134.75(15) . .
N1 C1 C30 C32 -73.8(2) . .
C2 C1 C30 C32 106.6(3) . .
Na2 C1 C30 C32 13.7(2) . .
C27 C28 C30 C1 63.7(2) . .
C29 C28 C30 C1 -112.2(2) . .
Na1 C28 C30 C1 -33.3(2) . .
C27 C28 C30 C31 -56.3(3) . .
C29 C28 C30 C31 127.8(2) . .
Na1 C28 C30 C31 -153.28(17) . .
C27 C28 C30 C32 -175.93(18) . .
C29 C28 C30 C32 8.2(3) . .
Na1 C28 C30 C32 87.10(18) . .
C36 N3 C33 C34 -1.0(2) . .
Na3 N3 C33 C34 -140.69(16) . .
Na4 N3 C33 C34 71.85(17) . .
C36 N3 C33 C62 -178.19(19) . .
Na3 N3 C33 C62 42.1(2) . .
Na4 N3 C33 C62 -105.37(19) . .
C36 N3 C33 Na4 -72.82(13) . .
Na3 N3 C33 Na4 147.46(12) . .
N3 C33 C34 C35 0.3(2) . .
C62 C33 C34 C35 177.3(2) . .
Na4 C33 C34 C35 64.05(16) . .
N3 C33 C34 Na4 -63.72(15) . .
C62 C33 C34 Na4 113.3(2) . .
C33 C34 C35 C36 0.4(2) . .
Na4 C34 C35 C36 62.42(14) . .
C33 C34 C35 Na4 -61.99(16) . .
C33 N3 C36 C35 1.2(2) . .
Na3 N3 C36 C35 140.64(14) . .
Na4 N3 C36 C35 -74.31(15) . .
C33 N3 C36 C37 -179.08(18) . .
Na3 N3 C36 C37 -39.7(2) . .
Na4 N3 C36 C37 105.40(18) . .
C33 N3 C36 Na4 75.52(13) . .
Na3 N3 C36 Na4 -145.06(13) . .
C34 C35 C36 N3 -1.0(2) . .
Na4 C35 C36 N3 68.14(14) . .
C34 C35 C36 C37 179.3(2) . .
Na4 C35 C36 C37 -111.5(2) . .
C34 C35 C36 Na4 -69.18(16) . .
N3 C36 C37 C40 52.6(2) . .
C35 C36 C37 C40 -127.7(2) . .
Na4 C36 C37 C40 134.53(14) . .
N3 C36 C37 C39 -69.0(2) . .
C35 C36 C37 C39 110.7(2) . .
Na4 C36 C37 C39 12.9(2) . .
N3 C36 C37 C38 171.89(19) . .
C35 C36 C37 C38 -8.5(3) . .
Na4 C36 C37 C38 -106.20(17) . .
C36 C37 C40 C41 63.6(2) . .
C39 C37 C40 C41 -175.33(19) . .
C38 C37 C40 C41 -57.1(3) . .
C36 C37 C40 C45 -110.4(2) . .
C39 C37 C40 C45 10.7(3) . .
C38 C37 C40 C45 128.9(2) . .
C36 C37 C40 Na3 -35.44(18) . .
C39 C37 C40 Na3 85.66(19) . .
C38 C37 C40 Na3 -156.1(2) . .
C45 C40 C41 C42 1.6(3) . .
C37 C40 C41 C42 -172.67(18) . .
Na3 C40 C41 C42 -64.54(18) . .
C40 C41 C42 C43 1.6(3) . .
C41 C42 C43 C44 -2.5(3) . .
C42 C43 C44 C45 0.2(3) . .
C42 C43 C44 C46 175.05(17) . .
C42 C43 C44 Na3 66.93(17) . .
C43 C44 C45 C40 3.1(3) . .
C46 C44 C45 C40 -171.50(17) . .
Na3 C44 C45 C40 -74.68(17) . .
C43 C44 C45 Na3 77.76(15) . .
C46 C44 C45 Na3 -96.82(16) . .
C41 C40 C45 C44 -4.0(3) . .
C37 C40 C45 C44 170.02(19) . .
Na3 C40 C45 C44 74.21(17) . .
C41 C40 C45 Na3 -78.20(17) . .
C37 C40 C45 Na3 95.82(18) . .
C43 C44 C46 C49 -64.5(2) . .
C45 C44 C46 C49 110.1(2) . .
Na3 C44 C46 C49 33.65(16) . .
C43 C44 C46 C48 174.44(17) . .
C45 C44 C46 C48 -11.0(2) . .
Na3 C44 C46 C48 -87.45(16) . .
C43 C44 C46 C47 55.1(2) . .
C45 C44 C46 C47 -130.3(2) . .
Na3 C44 C46 C47 153.25(15) . .
C52 N4 C49 C50 -0.9(2) . .
Na3 N4 C49 C50 -135.68(14) . .
Na2 N4 C49 C50 68.73(14) 3_656 .
C52 N4 C49 C46 178.59(17) . .
Na3 N4 C49 C46 43.8(2) . .
Na2 N4 C49 C46 -111.79(17) 3_656 .
C52 N4 C49 Na2 -69.62(12) . 3_656
Na3 N4 C49 Na2 155.59(11) . 3_656
C48 C46 C49 N4 67.8(2) . .
C44 C46 C49 N4 -54.3(2) . .
C47 C46 C49 N4 -173.12(17) . .
C48 C46 C49 C50 -112.8(2) . .
C44 C46 C49 C50 125.1(2) . .
C47 C46 C49 C50 6.2(3) . .
C48 C46 C49 Na2 -18.93(19) . 3_656
C44 C46 C49 Na2 -141.04(12) . 3_656
C47 C46 C49 Na2 100.12(17) . 3_656
N4 C49 C50 C51 0.5(2) . .
C46 C49 C50 C51 -178.96(18) . .
Na2 C49 C50 C51 67.64(14) 3_656 .
N4 C49 C50 Na2 -67.18(13) . 3_656
C46 C49 C50 Na2 113.4(2) . 3_656
C49 C50 C51 C52 0.2(2) . .
Na2 C50 C51 C52 67.26(15) 3_656 .
C49 C50 C51 Na2 -67.09(14) . 3_656
C49 N4 C52 C51 1.0(2) . .
Na3 N4 C52 C51 135.15(15) . .
Na2 N4 C52 C51 -69.25(15) 3_656 .
C49 N4 C52 C53 -179.62(18) . .
Na3 N4 C52 C53 -45.5(2) . .
Na2 N4 C52 C53 110.14(18) 3_656 .
C49 N4 C52 Na2 70.24(12) . 3_656
Na3 N4 C52 Na2 -155.61(10) . 3_656
C50 C51 C52 N4 -0.7(2) . .
Na2 C51 C52 N4 68.02(14) 3_656 .
C50 C51 C52 C53 179.9(2) . .
Na2 C51 C52 C53 -111.3(2) 3_656 .
C50 C51 C52 Na2 -68.75(14) . 3_656
N4 C52 C53 C54 -64.1(3) . .
C51 C52 C53 C54 115.2(3) . .
Na2 C52 C53 C54 22.5(2) 3_656 .
N4 C52 C53 C56 57.9(3) . .
C51 C52 C53 C56 -122.9(2) . .
Na2 C52 C53 C56 144.43(16) 3_656 .
N4 C52 C53 C55 177.4(2) . .
C51 C52 C53 C55 -3.3(3) . .
Na2 C52 C53 C55 -96.0(2) 3_656 .
C52 C53 C56 C57 70.3(3) . .
C54 C53 C56 C57 -169.6(2) . .
C55 C53 C56 C57 -49.7(3) . .
C52 C53 C56 C61 -105.7(2) . .
C54 C53 C56 C61 14.5(3) . .
C55 C53 C56 C61 134.4(2) . .
C52 C53 C56 Na3 -35.7(2) . .
C54 C53 C56 Na3 84.49(18) . .
C55 C53 C56 Na3 -155.64(17) . .
C61 C56 C57 C58 1.2(3) . .
C53 C56 C57 C58 -174.9(2) . .
Na3 C56 C57 C58 -65.3(2) . .
C56 C57 C58 C59 0.8(4) . .
C57 C58 C59 C60 -1.5(4) . .
C58 C59 C60 C61 0.0(4) . .
C58 C59 C60 C62 176.3(2) . .
C58 C59 C60 Na3 66.6(3) . .
C57 C56 C61 C60 -2.8(3) . .
C53 C56 C61 C60 173.30(19) . .
Na3 C56 C61 C60 82.2(2) . .
C57 C56 C61 Na3 -84.94(19) . .
C53 C56 C61 Na3 91.12(18) . .
C59 C60 C61 C56 2.1(3) . .
C62 C60 C61 C56 -174.1(2) . .
Na3 C60 C61 C56 -82.38(19) . .
C59 C60 C61 Na3 84.5(2) . .
C62 C60 C61 Na3 -91.7(2) . .
C34 C33 C62 C60 128.7(2) . .
N3 C33 C62 C60 -54.6(3) . .
Na4 C33 C62 C60 -133.33(15) . .
C34 C33 C62 C63 -109.8(3) . .
N3 C33 C62 C63 66.9(3) . .
Na4 C33 C62 C63 -11.9(2) . .
C34 C33 C62 C64 7.6(3) . .
N3 C33 C62 C64 -175.7(2) . .
Na4 C33 C62 C64 105.54(19) . .
C59 C60 C62 C33 -71.1(3) . .
C61 C60 C62 C33 105.1(2) . .
Na3 C60 C62 C33 34.5(2) . .
C59 C60 C62 C63 169.2(2) . .
C61 C60 C62 C63 -14.7(3) . .
Na3 C60 C62 C63 -85.2(2) . .
C59 C60 C62 C64 50.8(3) . .
C61 C60 C62 C64 -133.0(2) . .
Na3 C60 C62 C64 156.45(19) . .
C18 C17 C14 C16 110.7(4) . .
N2 C17 C14 C16 -73.1(4) . .
Na4 C17 C14 C16 16.0(4) . .
C18 C17 C14 C15 -6.7(4) . .
N2 C17 C14 C15 169.5(3) . .
Na4 C17 C14 C15 -101.4(3) . .
C18 C17 C14 C10 -131.3(3) . .
N2 C17 C14 C10 44.9(5) . .
Na4 C17 C14 C10 134.0(3) . .
C9 C10 C14 C17 -105.8(4) . .
C11 C10 C14 C17 70.9(4) . .
Na1 C10 C14 C17 -26.1(4) . .
C9 C10 C14 C16 9.0(4) . .
C11 C10 C14 C16 -174.3(3) . .
Na1 C10 C14 C16 88.8(3) . .
C9 C10 C14 C15 131.8(3) . .
C11 C10 C14 C15 -51.5(4) . .
Na1 C10 C14 C15 -148.4(3) . .
C3 C4 C5 C8 127.5(4) . .
N1 C4 C5 C8 -52.0(7) . .
Na2 C4 C5 C8 -137.9(4) . .
C3 C4 C5 C7 -112.4(6) . .
N1 C4 C5 C7 68.1(5) . .
Na2 C4 C5 C7 -17.8(6) . .
C3 C4 C5 C6 9.7(7) . .
N1 C4 C5 C6 -169.8(4) . .
Na2 C4 C5 C6 104.3(6) . .
C13 C8 C5 C4 -58.2(6) . .
C9 C8 C5 C4 114.9(5) . .
Na1 C8 C5 C4 39.3(6) . .
C13 C8 C5 C7 178.4(4) . .
C9 C8 C5 C7 -8.5(6) . .
Na1 C8 C5 C7 -84.1(5) . .
C13 C8 C5 C6 63.3(5) . .
C9 C8 C5 C6 -123.5(4) . .
Na1 C8 C5 C6 160.9(3) . .
C3 C4 C5A C8 132.0(8) . .
N1 C4 C5A C8 -42.5(15) . .
Na2 C4 C5A C8 -132.8(8) . .
C3 C4 C5A C7A -101.6(12) . .
N1 C4 C5A C7A 83.9(9) . .
Na2 C4 C5A C7A -6.3(12) . .
C3 C4 C5A C6A 10.9(13) . .
N1 C4 C5A C6A -163.6(8) . .
Na2 C4 C5A C6A 106.2(11) . .
C13 C8 C5A C4 -66.9(13) . .
C9 C8 C5A C4 109.0(10) . .
Na1 C8 C5A C4 30.6(14) . .
C13 C8 C5A C7A 179.6(12) . .
C9 C8 C5A C7A -4.5(15) . .
Na1 C8 C5A C7A -82.9(12) . .
C13 C8 C5A C6A 45.1(10) . .
C9 C8 C5A C6A -139.0(9) . .
Na1 C8 C5A C6A 142.6(8) . .
C9 C10 C14A C15A 120.1(6) . .
C11 C10 C14A C15A -71.2(8) . .
Na1 C10 C14A C15A -167.0(6) . .
C9 C10 C14A C16A 6.2(8) . .
C11 C10 C14A C16A 174.8(5) . .
Na1 C10 C14A C16A 79.0(7) . .
C9 C10 C14A C17 -125.5(5) . .
C11 C10 C14A C17 43.1(8) . .
Na1 C10 C14A C17 -52.7(6) . .
C18 C17 C14A C15A -10.3(9) . .
N2 C17 C14A C15A 179.6(6) . .
Na4 C17 C14A C15A -101.2(6) . .
C18 C17 C14A C10 -117.3(5) . .
N2 C17 C14A C10 72.7(6) . .
Na4 C17 C14A C10 151.9(5) . .
C18 C17 C14A C16A 113.2(8) . .
N2 C17 C14A C16A -56.8(8) . .
Na4 C17 C14A C16A 22.4(8) . .
